data_7704724
loop_
_publ_author_name
'Badetti, Elena'
'Lloveras, Vega'
'Scaramuzzo, Francesca Anna'
'Wurst, Klaus'
'Veciana, Jaume'
'Vidal-Gancedo, Jos\'e'
'Licini, Giulia'
'Zonta, Cristiano'

_publ_section_title
;
 Tris-pyridylmethylamine (TPMA) complexes functionalized with persistent
 nitronyl nitroxide organic radicals.
;
_journal_issue 29
_journal_name_full 'Dalton transactions (Cambridge, England : 2003)'
_journal_page_first 10011
_journal_page_last 10016
_journal_paper_doi 10.1039/d0dt01553a
_journal_volume 49
_journal_year 2020
_chemical_formula_sum 'C35 H39 Cl2 Co N8 O10'
_chemical_formula_weight 861.57
_space_group_crystal_system monoclinic
_space_group_IT_number 15
_space_group_name_Hall '-C 2yc'
_space_group_name_H-M_alt 'C 1 2/c 1'
_atom_sites_solution_hydrogens geom
_audit_creation_method SHELXL-2014/7
_audit_update_record
;
2020-04-24 deposited with the CCDC.	2020-06-29 downloaded from the CCDC.
;
_cell_angle_alpha 90
_cell_angle_beta 93.872(2)
_cell_angle_gamma 90
_cell_formula_units_Z 8
_cell_length_a 20.6162(3)
_cell_length_b 10.9186(4)
_cell_length_c 34.6060(10)
_cell_measurement_reflns_used 30391
_cell_measurement_temperature 233(2)
_cell_measurement_theta_max 24.1
_cell_measurement_theta_min 1.0
_cell_volume 7772.0(4)
_computing_data_collection COLLECT
_computing_data_reduction 'DENZO and SCALEPACK'
_computing_structure_refinement 'SHELXL-2014/7 (Sheldrick, 2014)'
_computing_structure_solution 'SHELXS-97 (Sheldrick, 1990)'
_diffrn_ambient_temperature 233(2)
_diffrn_detector_area_resol_mean 9.6
_diffrn_measured_fraction_theta_full 0.994
_diffrn_measured_fraction_theta_max 0.994
_diffrn_measurement_device_type 'Nonius KappaCCD'
_diffrn_measurement_method 'phi- and omega-scans'
_diffrn_radiation_type MoK\a
_diffrn_radiation_wavelength 0.71073
_diffrn_reflns_av_R_equivalents 0.0605
_diffrn_reflns_av_unetI/netI 0.0780
_diffrn_reflns_Laue_measured_fraction_full 0.994
_diffrn_reflns_Laue_measured_fraction_max 0.994
_diffrn_reflns_limit_h_max 19
_diffrn_reflns_limit_h_min -23
_diffrn_reflns_limit_k_max 12
_diffrn_reflns_limit_k_min -10
_diffrn_reflns_limit_l_max 39
_diffrn_reflns_limit_l_min -39
_diffrn_reflns_number 16664
_diffrn_reflns_point_group_measured_fraction_full 0.994
_diffrn_reflns_point_group_measured_fraction_max 0.994
_diffrn_reflns_theta_full 23.997
_diffrn_reflns_theta_max 23.997
_diffrn_reflns_theta_min 1.980
_exptl_absorpt_coefficient_mu 0.646
_exptl_absorpt_correction_type none
_exptl_crystal_colour blue
_exptl_crystal_density_diffrn 1.473
_exptl_crystal_description prism
_exptl_crystal_F_000 3568
_exptl_crystal_size_max 0.200
_exptl_crystal_size_mid 0.090
_exptl_crystal_size_min 0.030
_refine_diff_density_max 0.397
_refine_diff_density_min -0.323
_refine_diff_density_rms 0.060
_refine_ls_extinction_method none
_refine_ls_goodness_of_fit_ref 1.033
_refine_ls_hydrogen_treatment constr
_refine_ls_matrix_type full
_refine_ls_number_parameters 578
_refine_ls_number_reflns 6091
_refine_ls_number_restraints 0
_refine_ls_restrained_S_all 1.033
_refine_ls_R_factor_all 0.1050
_refine_ls_R_factor_gt 0.0532
_refine_ls_shift/su_max 0.003
_refine_ls_shift/su_mean 0.000
_refine_ls_structure_factor_coef Fsqd
_refine_ls_weighting_details 'w=1/[\s^2^(Fo^2^)+(0.0740P)^2^] where P=(Fo^2^+2Fc^2^)/3'
_refine_ls_weighting_scheme calc
_refine_ls_wR_factor_gt 0.1233
_refine_ls_wR_factor_ref 0.1418
_reflns_Friedel_coverage 0.000
_reflns_number_gt 3793
_reflns_number_total 6091
_reflns_threshold_expression 'I > 2\s(I)'
_cod_data_source_file d0dt01553a2.cif
_cod_data_source_block co-2b
_cod_depositor_comments 'Adding full bibliography for 7704724--7704725.cif.'
_cod_original_sg_symbol_H-M 'C 2/c'
_cod_database_code 7704724
_shelx_shelxl_version_number 2014/7
_shelx_space_group_comment
;
The symmetry employed for this shelxl refinement is uniquely defined
by the following loop, which should always be used as a source of
symmetry information in preference to the above space-group names.
They are only intended as comments.
;
_shelx_estimated_absorpt_t_min 0.882
_shelx_estimated_absorpt_t_max 0.981

loop_
_space_group_symop_operation_xyz
'x, y, z'
'-x, y, -z+1/2'
'x+1/2, y+1/2, z'
'-x+1/2, y+1/2, -z+1/2'
'-x, -y, -z'
'x, -y, z-1/2'
'-x+1/2, -y+1/2, -z'
'x+1/2, -y+1/2, z-1/2'

loop_
_atom_site_label
_atom_site_type_symbol
_atom_site_fract_x
_atom_site_fract_y
_atom_site_fract_z
_atom_site_U_iso_or_equiv
_atom_site_adp_type
_atom_site_occupancy
_atom_site_site_symmetry_order
_atom_site_calc_flag
_atom_site_refinement_flags_posn
_atom_site_refinement_flags_adp
_atom_site_refinement_flags_occupancy
_atom_site_disorder_assembly
_atom_site_disorder_group
Co1 Co 0.63866(3) 0.14277(4) 0.32330(2) 0.0393(2) Uani 1 1 d . . . . .
O1 O 0.58585(15) 0.4989(2) 0.50294(8) 0.0630(8) Uani 1 1 d . . . . .
O2 O 0.54349(17) 0.7241(2) 0.39101(8) 0.0719(9) Uani 1 1 d . . . . .
N1 N 0.64963(16) -0.0512(3) 0.31283(9) 0.0432(8) Uani 1 1 d . . . . .
N2 N 0.54991(15) 0.0732(2) 0.33971(8) 0.0373(8) Uani 1 1 d . . . . .
N3 N 0.71264(16) 0.0992(3) 0.36303(9) 0.0437(8) Uani 1 1 d . . . . .
N4 N 0.66396(16) 0.1421(3) 0.26657(9) 0.0447(8) Uani 1 1 d . . . . .
N5 N 0.57650(16) 0.5886(3) 0.47917(9) 0.0460(8) Uani 1 1 d . . . . .
N6 N 0.55380(17) 0.6949(3) 0.42680(10) 0.0517(9) Uani 1 1 d . . . . .
N7 N 0.63331(16) 0.3291(3) 0.32707(9) 0.0487(9) Uani 1 1 d . . . . .
C1 C 0.5843(2) -0.0952(3) 0.30034(12) 0.0492(11) Uani 1 1 d . . . . .
H1A H 0.5826 -0.1846 0.3027 0.059 Uiso 1 1 calc R U . . .
H1B H 0.5742 -0.0739 0.2731 0.059 Uiso 1 1 calc R U . . .
C2 C 0.5350(2) -0.0382(3) 0.32484(11) 0.0435(10) Uani 1 1 d . . . . .
C3 C 0.4772(2) -0.0970(4) 0.33065(12) 0.0514(11) Uani 1 1 d . . . . .
H3 H 0.4686 -0.1752 0.3202 0.062 Uiso 1 1 calc R U . . .
C4 C 0.4325(2) -0.0388(4) 0.35210(13) 0.0558(12) Uani 1 1 d . . . . .
H4 H 0.3924 -0.0763 0.3560 0.067 Uiso 1 1 calc R U . . .
C5 C 0.4468(2) 0.0744(3) 0.36766(12) 0.0510(11) Uani 1 1 d . . . . .
H5 H 0.4168 0.1148 0.3825 0.061 Uiso 1 1 calc R U . . .
C6 C 0.50585(19) 0.1288(3) 0.36146(11) 0.0399(10) Uani 1 1 d . . . . .
C7 C 0.5231(2) 0.2481(3) 0.38023(10) 0.0392(10) Uani 1 1 d . . . . .
C8 C 0.57513(19) 0.2577(3) 0.40720(11) 0.0420(10) Uani 1 1 d . . . . .
H8 H 0.6018 0.1892 0.4125 0.050 Uiso 1 1 calc R U . . .
C9 C 0.58892(19) 0.3669(3) 0.42671(11) 0.0423(10) Uani 1 1 d . . . . .
H9 H 0.6247 0.3723 0.4449 0.051 Uiso 1 1 calc R U . . .
C10 C 0.5491(2) 0.4683(3) 0.41897(11) 0.0395(10) Uani 1 1 d . . . . .
C11 C 0.4980(2) 0.4602(3) 0.39132(11) 0.0467(11) Uani 1 1 d . . . . .
H11 H 0.4722 0.5295 0.3853 0.056 Uiso 1 1 calc R U . . .
C12 C 0.4844(2) 0.3509(3) 0.37242(11) 0.0446(10) Uani 1 1 d . . . . .
H12 H 0.4486 0.3457 0.3541 0.054 Uiso 1 1 calc R U . . .
C13 C 0.56078(19) 0.5814(3) 0.44136(11) 0.0398(9) Uani 1 1 d . . . . .
C14 C 0.5898(2) 0.7192(3) 0.49176(11) 0.0497(11) Uani 1 1 d . . . . .
C15 C 0.5517(2) 0.7880(3) 0.45842(12) 0.0563(12) Uani 1 1 d . . . . .
C16 C 0.6758(2) -0.1068(3) 0.34958(12) 0.0495(11) Uani 1 1 d . . . . .
H16A H 0.6977 -0.1840 0.3442 0.059 Uiso 1 1 calc R U . . .
H16B H 0.6400 -0.1249 0.3660 0.059 Uiso 1 1 calc R U . . .
C17 C 0.7230(2) -0.0209(3) 0.37046(12) 0.0481(11) Uani 1 1 d . . . . .
C18 C 0.7728(3) -0.0587(4) 0.39628(14) 0.0662(13) Uani 1 1 d . . . . .
H18 H 0.7791 -0.1424 0.4016 0.079 Uiso 1 1 calc R U . . .
C19 C 0.8134(3) 0.0277(5) 0.41435(15) 0.0799(15) Uani 1 1 d . . . . .
H19 H 0.8477 0.0031 0.4319 0.096 Uiso 1 1 calc R U . . .
C20 C 0.8033(2) 0.1487(4) 0.40653(14) 0.0695(14) Uani 1 1 d . . . . .
H20 H 0.8305 0.2087 0.4185 0.083 Uiso 1 1 calc R U . . .
C21 C 0.7528(2) 0.1811(4) 0.38090(13) 0.0568(12) Uani 1 1 d . . . . .
H21 H 0.7460 0.2647 0.3755 0.068 Uiso 1 1 calc R U . . .
C22 C 0.6950(2) -0.0651(3) 0.28224(12) 0.0498(11) Uani 1 1 d . . . . .
H22A H 0.6881 -0.1448 0.2696 0.060 Uiso 1 1 calc R U . . .
H22B H 0.7398 -0.0626 0.2937 0.060 Uiso 1 1 calc R U . . .
C23 C 0.6852(2) 0.0352(4) 0.25272(12) 0.0481(11) Uani 1 1 d . . . . .
C24 C 0.6996(2) 0.0228(4) 0.21475(13) 0.0626(13) Uani 1 1 d . . . . .
H24 H 0.7134 -0.0531 0.2054 0.075 Uiso 1 1 calc R U . . .
C25 C 0.6937(2) 0.1223(5) 0.19048(14) 0.0694(14) Uani 1 1 d . . . . .
H25 H 0.7042 0.1152 0.1646 0.083 Uiso 1 1 calc R U . . .
C26 C 0.6725(2) 0.2318(4) 0.20405(13) 0.0621(13) Uani 1 1 d . . . . .
H26 H 0.6678 0.3006 0.1878 0.075 Uiso 1 1 calc R U . . .
C27 C 0.6583(2) 0.2383(4) 0.24212(12) 0.0507(11) Uani 1 1 d . . . . .
H27 H 0.6439 0.3134 0.2517 0.061 Uiso 1 1 calc R U . . .
C28 C 0.6293(2) 0.4314(4) 0.32868(12) 0.0568(12) Uani 1 1 d . . . . .
C29 C 0.6221(3) 0.5650(3) 0.32980(16) 0.100(2) Uani 1 1 d . . . . .
H29A H 0.6374 0.6002 0.3063 0.149 Uiso 1 1 calc R U . . .
H29B H 0.6476 0.5974 0.3521 0.149 Uiso 1 1 calc R U . . .
H29C H 0.5767 0.5858 0.3317 0.149 Uiso 1 1 calc R U . . .
C141 C 0.6634(2) 0.7368(4) 0.49275(14) 0.0729(14) Uani 1 1 d . . . . .
H14A H 0.6743 0.8199 0.5007 0.109 Uiso 1 1 calc R U . . .
H14B H 0.6845 0.6795 0.5110 0.109 Uiso 1 1 calc R U . . .
H14C H 0.6783 0.7222 0.4672 0.109 Uiso 1 1 calc R U . . .
C142 C 0.5653(2) 0.7407(4) 0.53173(12) 0.0639(13) Uani 1 1 d . . . . .
H14D H 0.5740 0.8247 0.5396 0.096 Uiso 1 1 calc R U . . .
H14E H 0.5189 0.7256 0.5309 0.096 Uiso 1 1 calc R U . . .
H14F H 0.5874 0.6855 0.5502 0.096 Uiso 1 1 calc R U . . .
C151 C 0.5819(3) 0.9080(4) 0.44599(14) 0.0893(18) Uani 1 1 d . . . . .
H15A H 0.5803 0.9676 0.4667 0.134 Uiso 1 1 calc R U . . .
H15B H 0.6268 0.8939 0.4404 0.134 Uiso 1 1 calc R U . . .
H15C H 0.5579 0.9387 0.4229 0.134 Uiso 1 1 calc R U . . .
C152 C 0.4794(2) 0.8055(4) 0.46485(15) 0.0781(15) Uani 1 1 d . . . . .
H15D H 0.4748 0.8654 0.4852 0.117 Uiso 1 1 calc R U . . .
H15E H 0.4568 0.8342 0.4411 0.117 Uiso 1 1 calc R U . . .
H15F H 0.4609 0.7281 0.4724 0.117 Uiso 1 1 calc R U . . .
N8 N 0.5000 0.1598(7) 0.2500 0.102(2) Uani 1 2 d S T P . .
C30 C 0.5000 0.2638(10) 0.2500 0.085(2) Uani 1 2 d S T P . .
C31 C 0.5000 0.4003(7) 0.2500 0.113(3) Uani 1 2 d S T P . .
Cl1 Cl 0.77085(9) 0.53500(12) 0.41618(4) 0.0895(5) Uani 1 1 d . . . . .
Cl2 Cl 0.86899(7) 0.12093(10) 0.28888(4) 0.0659(4) Uani 1 1 d . . . . .
O3 O 0.8375(4) 0.4812(9) 0.4375(3) 0.145(4) Uani 0.5 1 d . . P A 1
O4 O 0.7474(9) 0.4716(17) 0.3838(6) 0.134(7) Uani 0.5 1 d . . P A 1
O5 O 0.7869(10) 0.6491(9) 0.4116(5) 0.102(7) Uani 0.5 1 d . . P A 1
O6 O 0.7273(10) 0.508(2) 0.4438(8) 0.128(7) Uani 0.5 1 d . . P A 1
O7 O 0.9051(6) 0.1940(9) 0.2654(3) 0.104(4) Uani 0.5 1 d . . P B 1
O8 O 0.8472(7) 0.0221(10) 0.2668(5) 0.132(8) Uani 0.5 1 d . . P B 1
O9 O 0.8087(6) 0.1993(17) 0.2954(5) 0.107(5) Uani 0.5 1 d . . P B 1
O10 O 0.9018(8) 0.0994(15) 0.3220(4) 0.176(6) Uani 0.5 1 d . . P B 1
O3A O 0.7063(8) 0.6294(11) 0.4032(3) 0.165(4) Uani 0.5 1 d . . P A 2
O4A O 0.7812(8) 0.4598(14) 0.3843(6) 0.119(9) Uani 0.5 1 d . . P A 2
O5A O 0.8098(10) 0.6304(17) 0.4127(7) 0.144(9) Uani 0.5 1 d . . P A 2
O6A O 0.7475(12) 0.487(2) 0.4451(6) 0.157(10) Uani 0.5 1 d . . P A 2
O7A O 0.8628(7) 0.0298(8) 0.3180(4) 0.136(4) Uani 0.5 1 d . . P B 2
O8A O 0.8446(10) 0.0618(18) 0.2563(4) 0.190(10) Uani 0.5 1 d . . P B 2
O9A O 0.8431(7) 0.2182(16) 0.2990(7) 0.146(7) Uani 0.5 1 d . . P B 2
O10A O 0.9374(5) 0.1351(13) 0.2882(6) 0.168(7) Uani 0.5 1 d . . P B 2
N9 N 0.3222(8) -0.1466(12) 0.5231(4) 0.168(5) Uiso 0.5 1 d . . P . .
C32 C 0.2755(9) -0.1940(13) 0.5121(4) 0.103(4) Uiso 0.5 1 d . . P . .
C33 C 0.2203(7) -0.2429(14) 0.5012(4) 0.106(5) Uiso 0.5 1 d . . P . .

loop_
_atom_site_aniso_label
_atom_site_aniso_U_11
_atom_site_aniso_U_22
_atom_site_aniso_U_33
_atom_site_aniso_U_23
_atom_site_aniso_U_13
_atom_site_aniso_U_12
Co1 0.0441(4) 0.0287(3) 0.0451(4) -0.0014(2) 0.0028(3) 0.0004(2)
O1 0.086(3) 0.0549(17) 0.0464(18) 0.0060(14) -0.0065(17) 0.0025(15)
O2 0.120(3) 0.0509(17) 0.0438(19) 0.0037(14) -0.0008(18) 0.0103(17)
N1 0.046(2) 0.0366(17) 0.047(2) -0.0063(15) 0.0048(18) 0.0034(15)
N2 0.040(2) 0.0295(16) 0.0429(19) -0.0012(14) 0.0043(16) -0.0023(14)
N3 0.049(2) 0.0359(18) 0.045(2) -0.0007(15) -0.0012(17) 0.0023(16)
N4 0.044(2) 0.0415(18) 0.050(2) -0.0001(16) 0.0058(17) -0.0020(15)
N5 0.052(2) 0.0420(19) 0.044(2) -0.0016(17) 0.0024(18) -0.0048(16)
N6 0.073(3) 0.0428(19) 0.039(2) -0.0023(17) 0.0036(19) 0.0034(17)
N7 0.060(3) 0.036(2) 0.051(2) -0.0017(15) 0.0070(18) 0.0004(16)
C1 0.050(3) 0.034(2) 0.063(3) -0.010(2) 0.003(2) -0.0042(19)
C2 0.046(3) 0.035(2) 0.049(2) 0.0016(18) -0.004(2) -0.0020(19)
C3 0.047(3) 0.042(2) 0.064(3) 0.001(2) -0.002(2) -0.010(2)
C4 0.039(3) 0.059(3) 0.069(3) 0.006(2) -0.001(2) -0.013(2)
C5 0.044(3) 0.051(3) 0.059(3) -0.002(2) 0.007(2) -0.006(2)
C6 0.037(3) 0.040(2) 0.043(2) 0.0001(18) 0.000(2) -0.0013(18)
C7 0.043(3) 0.041(2) 0.034(2) -0.0042(17) 0.005(2) -0.0025(19)
C8 0.040(3) 0.041(2) 0.045(2) -0.0011(18) 0.000(2) 0.0078(18)
C9 0.043(3) 0.045(2) 0.038(2) -0.0007(18) -0.004(2) 0.0032(19)
C10 0.044(3) 0.037(2) 0.037(2) -0.0016(17) 0.001(2) 0.0038(18)
C11 0.052(3) 0.042(2) 0.046(3) -0.0016(19) -0.001(2) 0.009(2)
C12 0.042(3) 0.044(2) 0.045(2) -0.0018(19) -0.009(2) 0.0032(19)
C13 0.043(3) 0.039(2) 0.037(2) -0.0006(19) -0.002(2) 0.0068(18)
C14 0.058(3) 0.044(2) 0.048(3) -0.0093(19) 0.009(2) -0.007(2)
C15 0.073(4) 0.044(2) 0.052(3) -0.010(2) 0.008(3) 0.002(2)
C16 0.057(3) 0.033(2) 0.059(3) 0.0022(19) 0.003(2) 0.0042(19)
C17 0.061(3) 0.032(2) 0.051(3) 0.0034(19) 0.002(2) 0.004(2)
C18 0.078(4) 0.052(3) 0.067(3) 0.014(2) -0.007(3) 0.012(3)
C19 0.074(4) 0.076(4) 0.085(4) 0.009(3) -0.027(3) 0.005(3)
C20 0.076(4) 0.058(3) 0.070(3) -0.001(2) -0.026(3) -0.009(3)
C21 0.063(3) 0.043(2) 0.063(3) -0.003(2) -0.005(3) -0.004(2)
C22 0.048(3) 0.040(2) 0.062(3) -0.008(2) 0.007(2) 0.0056(19)
C23 0.041(3) 0.055(3) 0.049(3) -0.012(2) 0.008(2) -0.004(2)
C24 0.058(3) 0.072(3) 0.058(3) -0.021(3) 0.007(3) -0.006(2)
C25 0.066(4) 0.095(4) 0.048(3) -0.014(3) 0.012(3) -0.025(3)
C26 0.061(3) 0.072(3) 0.052(3) 0.008(2) -0.007(3) -0.017(2)
C27 0.045(3) 0.055(3) 0.052(3) 0.005(2) 0.005(2) -0.004(2)
C28 0.072(4) 0.045(3) 0.055(3) -0.003(2) 0.019(2) -0.004(2)
C29 0.170(6) 0.020(2) 0.116(4) -0.001(2) 0.064(4) 0.004(3)
C141 0.055(4) 0.084(3) 0.081(4) -0.025(3) 0.009(3) -0.014(3)
C142 0.080(4) 0.064(3) 0.049(3) -0.016(2) 0.017(3) -0.011(2)
C151 0.155(6) 0.047(3) 0.067(3) -0.007(2) 0.017(4) -0.011(3)
C152 0.072(4) 0.072(3) 0.090(4) -0.013(3) 0.005(3) 0.024(3)
N8 0.089(6) 0.099(5) 0.118(6) 0.000 0.004(4) 0.000
C30 0.035(5) 0.143(8) 0.077(5) 0.000 -0.001(4) 0.000
C31 0.076(6) 0.076(5) 0.183(10) 0.000 -0.027(6) 0.000
Cl1 0.1320(16) 0.0685(9) 0.0730(10) -0.0189(8) 0.0442(10) -0.0466(10)
Cl2 0.0730(11) 0.0571(8) 0.0671(9) -0.0049(6) -0.0001(7) -0.0124(6)
O3 0.067(6) 0.155(8) 0.209(11) 0.061(8) -0.017(7) 0.033(5)
O4 0.19(2) 0.085(8) 0.116(13) -0.020(8) -0.040(13) -0.046(11)
O5 0.21(2) 0.019(4) 0.079(7) 0.004(4) 0.033(10) -0.019(7)
O6 0.066(7) 0.119(11) 0.208(17) 0.021(10) 0.085(9) 0.006(8)
O7 0.123(10) 0.102(7) 0.091(6) 0.021(5) 0.036(6) -0.056(6)
O8 0.085(8) 0.057(5) 0.26(2) -0.086(8) 0.045(10) -0.035(4)
O9 0.077(10) 0.119(9) 0.125(9) -0.005(6) 0.025(8) 0.044(8)
O10 0.166(14) 0.247(17) 0.102(9) 0.088(10) -0.078(9) -0.025(11)
O3A 0.179(13) 0.178(11) 0.136(9) 0.009(7) -0.010(9) 0.020(9)
O4A 0.170(17) 0.039(5) 0.163(16) -0.047(7) 0.117(15) -0.040(8)
O5A 0.100(10) 0.185(18) 0.152(13) -0.071(11) 0.048(9) -0.077(10)
O6A 0.20(3) 0.151(12) 0.127(11) 0.089(9) 0.089(13) 0.051(13)
O7A 0.196(13) 0.070(6) 0.141(11) 0.028(6) 0.013(9) -0.004(6)
O8A 0.191(16) 0.31(2) 0.059(6) -0.058(11) -0.036(7) -0.073(15)
O9A 0.103(13) 0.089(8) 0.248(16) -0.030(8) 0.016(13) 0.053(10)
O10A 0.063(8) 0.147(11) 0.30(2) -0.134(12) 0.044(10) -0.032(7)

loop_
_atom_type_symbol
_atom_type_description
_atom_type_scat_dispersion_real
_atom_type_scat_dispersion_imag
_atom_type_scat_source
C C 0.0033 0.0016 'International Tables Vol C Tables 4.2.6.8 and 6.1.1.4'
H H 0.0000 0.0000 'International Tables Vol C Tables 4.2.6.8 and 6.1.1.4'
N N 0.0061 0.0033 'International Tables Vol C Tables 4.2.6.8 and 6.1.1.4'
O O 0.0106 0.0060 'International Tables Vol C Tables 4.2.6.8 and 6.1.1.4'
Cl Cl 0.1484 0.1585 'International Tables Vol C Tables 4.2.6.8 and 6.1.1.4'
Co Co 0.3494 0.9721 'International Tables Vol C Tables 4.2.6.8 and 6.1.1.4'

loop_
_geom_angle_atom_site_label_1
_geom_angle_atom_site_label_2
_geom_angle_atom_site_label_3
_geom_angle
_geom_angle_site_symmetry_1
_geom_angle_site_symmetry_3
_geom_angle_publ_flag
N3 Co1 N7 103.31(13) . . ?
N3 Co1 N4 114.50(13) . . ?
N7 Co1 N4 94.74(12) . . ?
N3 Co1 N2 111.09(12) . . ?
N7 Co1 N2 106.98(12) . . ?
N4 Co1 N2 122.53(12) . . ?
N3 Co1 N1 78.62(12) . . ?
N7 Co1 N1 173.16(12) . . ?
N4 Co1 N1 78.55(11) . . ?
N2 Co1 N1 78.08(11) . . ?
C22 N1 C1 111.8(3) . . ?
C22 N1 C16 111.4(3) . . ?
C1 N1 C16 113.1(3) . . ?
C22 N1 Co1 107.5(2) . . ?
C1 N1 Co1 105.4(2) . . ?
C16 N1 Co1 107.1(2) . . ?
C2 N2 C6 118.0(3) . . ?
C2 N2 Co1 113.9(2) . . ?
C6 N2 Co1 128.0(2) . . ?
C21 N3 C17 118.3(4) . . ?
C21 N3 Co1 124.5(3) . . ?
C17 N3 Co1 117.2(3) . . ?
C23 N4 C27 117.9(3) . . ?
C23 N4 Co1 116.8(2) . . ?
C27 N4 Co1 125.2(3) . . ?
O1 N5 C13 126.9(3) . . ?
O1 N5 C14 121.2(3) . . ?
C13 N5 C14 111.6(3) . . ?
O2 N6 C13 126.8(3) . . ?
O2 N6 C15 121.7(3) . . ?
C13 N6 C15 111.1(3) . . ?
C28 N7 Co1 178.6(4) . . ?
N1 C1 C2 109.9(3) . . ?
N1 C1 H1A 109.7 . . ?
C2 C1 H1A 109.7 . . ?
N1 C1 H1B 109.7 . . ?
C2 C1 H1B 109.7 . . ?
H1A C1 H1B 108.2 . . ?
N2 C2 C3 122.8(4) . . ?
N2 C2 C1 116.4(3) . . ?
C3 C2 C1 120.8(3) . . ?
C4 C3 C2 118.7(4) . . ?
C4 C3 H3 120.7 . . ?
C2 C3 H3 120.7 . . ?
C5 C4 C3 119.5(4) . . ?
C5 C4 H4 120.3 . . ?
C3 C4 H4 120.3 . . ?
C4 C5 C6 119.6(4) . . ?
C4 C5 H5 120.2 . . ?
C6 C5 H5 120.2 . . ?
N2 C6 C5 121.4(3) . . ?
N2 C6 C7 118.9(3) . . ?
C5 C6 C7 119.7(3) . . ?
C8 C7 C12 118.7(3) . . ?
C8 C7 C6 121.0(3) . . ?
C12 C7 C6 120.2(4) . . ?
C7 C8 C9 121.3(3) . . ?
C7 C8 H8 119.4 . . ?
C9 C8 H8 119.4 . . ?
C8 C9 C10 119.3(4) . . ?
C8 C9 H9 120.4 . . ?
C10 C9 H9 120.4 . . ?
C11 C10 C9 119.7(3) . . ?
C11 C10 C13 120.7(3) . . ?
C9 C10 C13 119.5(4) . . ?
C10 C11 C12 120.4(3) . . ?
C10 C11 H11 119.8 . . ?
C12 C11 H11 119.8 . . ?
C11 C12 C7 120.6(4) . . ?
C11 C12 H12 119.7 . . ?
C7 C12 H12 119.7 . . ?
N5 C13 N6 109.1(3) . . ?
N5 C13 C10 126.1(3) . . ?
N6 C13 C10 124.7(3) . . ?
N5 C14 C142 110.0(3) . . ?
N5 C14 C141 106.6(3) . . ?
C142 C14 C141 110.5(4) . . ?
N5 C14 C15 99.8(3) . . ?
C142 C14 C15 114.9(3) . . ?
C141 C14 C15 114.2(3) . . ?
N6 C15 C151 110.2(3) . . ?
N6 C15 C152 105.5(4) . . ?
C151 C15 C152 110.7(4) . . ?
N6 C15 C14 100.2(3) . . ?
C151 C15 C14 115.6(4) . . ?
C152 C15 C14 113.7(4) . . ?
N1 C16 C17 110.1(3) . . ?
N1 C16 H16A 109.6 . . ?
C17 C16 H16A 109.6 . . ?
N1 C16 H16B 109.6 . . ?
C17 C16 H16B 109.6 . . ?
H16A C16 H16B 108.1 . . ?
N3 C17 C18 121.1(4) . . ?
N3 C17 C16 115.2(4) . . ?
C18 C17 C16 123.7(4) . . ?
C17 C18 C19 119.4(4) . . ?
C17 C18 H18 120.3 . . ?
C19 C18 H18 120.3 . . ?
C20 C19 C18 119.5(5) . . ?
C20 C19 H19 120.3 . . ?
C18 C19 H19 120.3 . . ?
C19 C20 C21 118.7(4) . . ?
C19 C20 H20 120.7 . . ?
C21 C20 H20 120.7 . . ?
N3 C21 C20 123.1(4) . . ?
N3 C21 H21 118.5 . . ?
C20 C21 H21 118.5 . . ?
N1 C22 C23 110.6(3) . . ?
N1 C22 H22A 109.5 . . ?
C23 C22 H22A 109.5 . . ?
N1 C22 H22B 109.5 . . ?
C23 C22 H22B 109.5 . . ?
H22A C22 H22B 108.1 . . ?
N4 C23 C24 121.5(4) . . ?
N4 C23 C22 115.0(3) . . ?
C24 C23 C22 123.4(4) . . ?
C23 C24 C25 119.4(4) . . ?
C23 C24 H24 120.3 . . ?
C25 C24 H24 120.3 . . ?
C26 C25 C24 119.9(4) . . ?
C26 C25 H25 120.0 . . ?
C24 C25 H25 120.0 . . ?
C25 C26 C27 118.0(4) . . ?
C25 C26 H26 121.0 . . ?
C27 C26 H26 121.0 . . ?
N4 C27 C26 123.2(4) . . ?
N4 C27 H27 118.4 . . ?
C26 C27 H27 118.4 . . ?
N7 C28 C29 178.1(6) . . ?
C28 C29 H29A 109.5 . . ?
C28 C29 H29B 109.5 . . ?
H29A C29 H29B 109.5 . . ?
C28 C29 H29C 109.5 . . ?
H29A C29 H29C 109.5 . . ?
H29B C29 H29C 109.5 . . ?
C14 C141 H14A 109.5 . . ?
C14 C141 H14B 109.5 . . ?
H14A C141 H14B 109.5 . . ?
C14 C141 H14C 109.5 . . ?
H14A C141 H14C 109.5 . . ?
H14B C141 H14C 109.5 . . ?
C14 C142 H14D 109.5 . . ?
C14 C142 H14E 109.5 . . ?
H14D C142 H14E 109.5 . . ?
C14 C142 H14F 109.5 . . ?
H14D C142 H14F 109.5 . . ?
H14E C142 H14F 109.5 . . ?
C15 C151 H15A 109.5 . . ?
C15 C151 H15B 109.5 . . ?
H15A C151 H15B 109.5 . . ?
C15 C151 H15C 109.5 . . ?
H15A C151 H15C 109.5 . . ?
H15B C151 H15C 109.5 . . ?
C15 C152 H15D 109.5 . . ?
C15 C152 H15E 109.5 . . ?
H15D C152 H15E 109.5 . . ?
C15 C152 H15F 109.5 . . ?
H15D C152 H15F 109.5 . . ?
H15E C152 H15F 109.5 . . ?
N8 C30 C31 180.0 . . ?
O6A Cl1 O5A 132.0(17) . . ?
O5 Cl1 O4 117.4(11) . . ?
O5 Cl1 O6 117.8(12) . . ?
O4 Cl1 O6 104.4(13) . . ?
O6A Cl1 O4A 117.9(15) . . ?
O5A Cl1 O4A 105.2(11) . . ?
O5 Cl1 O3 100.8(10) . . ?
O4 Cl1 O3 115.3(9) . . ?
O6 Cl1 O3 100.3(10) . . ?
O6A Cl1 O3A 97.3(11) . . ?
O5A Cl1 O3A 88.2(10) . . ?
O4A Cl1 O3A 107.5(9) . . ?
O9A Cl2 O8A 119.6(13) . . ?
O10 Cl2 O8 118.3(10) . . ?
O10 Cl2 O7 110.4(8) . . ?
O8 Cl2 O7 107.0(8) . . ?
O9A Cl2 O10A 110.8(8) . . ?
O8A Cl2 O10A 110.4(11) . . ?
O9A Cl2 O7A 109.5(11) . . ?
O8A Cl2 O7A 102.0(9) . . ?
O10A Cl2 O7A 102.8(9) . . ?
O10 Cl2 O9 110.1(10) . . ?
O8 Cl2 O9 106.3(8) . . ?
O7 Cl2 O9 103.7(8) . . ?
C32 N9 C33 26.6(10) . 7_546 ?
C33 C32 N9 116(3) 7_546 . ?
C33 C32 C33 68(2) 7_546 . ?
N9 C32 C33 176(2) . . ?
C33 C32 C32 42.0(15) 7_546 7_546 ?
N9 C32 C32 158(2) . 7_546 ?
C33 C32 C32 25.8(8) . 7_546 ?
C32 C33 C33 73.7(18) 7_546 7_546 ?
C32 C33 C32 112(2) 7_546 . ?
C33 C33 C32 38.6(10) 7_546 . ?
C32 C33 N9 37.3(18) 7_546 7_546 ?
C33 C33 N9 111.0(19) 7_546 7_546 ?
C32 C33 N9 149.5(17) . 7_546 ?

loop_
_geom_bond_atom_site_label_1
_geom_bond_atom_site_label_2
_geom_bond_distance
_geom_bond_site_symmetry_2
_geom_bond_publ_flag
Co1 N3 2.039(3) . ?
Co1 N7 2.042(3) . ?
Co1 N4 2.065(3) . ?
Co1 N2 2.095(3) . ?
Co1 N1 2.163(3) . ?
O1 N5 1.285(4) . ?
O2 N6 1.283(4) . ?
N1 C22 1.467(5) . ?
N1 C1 1.468(5) . ?
N1 C16 1.478(5) . ?
N2 C2 1.348(4) . ?
N2 C6 1.361(4) . ?
N3 C21 1.341(5) . ?
N3 C17 1.351(4) . ?
N4 C23 1.346(4) . ?
N4 C27 1.349(5) . ?
N5 C13 1.329(5) . ?
N5 C14 1.511(5) . ?
N6 C13 1.341(5) . ?
N6 C15 1.497(5) . ?
N7 C28 1.122(5) . ?
C1 C2 1.501(5) . ?
C1 H1A 0.9800 . ?
C1 H1B 0.9800 . ?
C2 C3 1.379(5) . ?
C3 C4 1.378(6) . ?
C3 H3 0.9400 . ?
C4 C5 1.373(5) . ?
C4 H4 0.9400 . ?
C5 C6 1.383(5) . ?
C5 H5 0.9400 . ?
C6 C7 1.488(5) . ?
C7 C8 1.377(5) . ?
C7 C12 1.393(5) . ?
C8 C9 1.390(5) . ?
C8 H8 0.9400 . ?
C9 C10 1.393(5) . ?
C9 H9 0.9400 . ?
C10 C11 1.377(5) . ?
C10 C13 1.470(5) . ?
C11 C12 1.381(5) . ?
C11 H11 0.9400 . ?
C12 H12 0.9400 . ?
C14 C142 1.522(5) . ?
C14 C141 1.529(6) . ?
C14 C15 1.546(6) . ?
C15 C151 1.525(6) . ?
C15 C152 1.534(6) . ?
C16 C17 1.502(6) . ?
C16 H16A 0.9800 . ?
C16 H16B 0.9800 . ?
C17 C18 1.377(6) . ?
C18 C19 1.382(6) . ?
C18 H18 0.9400 . ?
C19 C20 1.362(6) . ?
C19 H19 0.9400 . ?
C20 C21 1.367(6) . ?
C20 H20 0.9400 . ?
C21 H21 0.9400 . ?
C22 C23 1.502(5) . ?
C22 H22A 0.9800 . ?
C22 H22B 0.9800 . ?
C23 C24 1.373(6) . ?
C24 C25 1.374(6) . ?
C24 H24 0.9400 . ?
C25 C26 1.367(6) . ?
C25 H25 0.9400 . ?
C26 C27 1.371(6) . ?
C26 H26 0.9400 . ?
C27 H27 0.9400 . ?
C28 C29 1.467(6) . ?
C29 H29A 0.9700 . ?
C29 H29B 0.9700 . ?
C29 H29C 0.9700 . ?
C141 H14A 0.9700 . ?
C141 H14B 0.9700 . ?
C141 H14C 0.9700 . ?
C142 H14D 0.9700 . ?
C142 H14E 0.9700 . ?
C142 H14F 0.9700 . ?
C151 H15A 0.9700 . ?
C151 H15B 0.9700 . ?
C151 H15C 0.9700 . ?
C152 H15D 0.9700 . ?
C152 H15E 0.9700 . ?
C152 H15F 0.9700 . ?
N8 C30 1.136(9) . ?
C30 C31 1.490(12) . ?
Cl1 O6A 1.256(16) . ?
Cl1 O5 1.301(10) . ?
Cl1 O5A 1.326(18) . ?
Cl1 O4 1.378(19) . ?
Cl1 O6 1.385(19) . ?
Cl1 O4A 1.403(15) . ?
Cl1 O3 1.624(8) . ?
Cl1 O3A 1.719(13) . ?
Cl2 O9A 1.250(16) . ?
Cl2 O10 1.313(10) . ?
Cl2 O8A 1.366(13) . ?
Cl2 O8 1.380(10) . ?
Cl2 O7 1.391(8) . ?
Cl2 O10A 1.421(11) . ?
Cl2 O7A 1.428(10) . ?
Cl2 O9 1.538(14) . ?
N9 C32 1.135(18) . ?
N9 C33 1.68(2) 7_546 ?
C32 C33 0.838(16) 7_546 ?
C32 C33 1.290(16) . ?
C32 C32 1.78(3) 7_546 ?
C33 C32 0.838(16) 7_546 ?
C33 C33 1.24(3) 7_546 ?
C33 N9 1.68(2) 7_546 ?

loop_
_geom_torsion_atom_site_label_1
_geom_torsion_atom_site_label_2
_geom_torsion_atom_site_label_3
_geom_torsion_atom_site_label_4
_geom_torsion
_geom_torsion_site_symmetry_1
_geom_torsion_site_symmetry_2
_geom_torsion_site_symmetry_3
_geom_torsion_site_symmetry_4
_geom_torsion_publ_flag
C22 N1 C1 C2 -158.5(3) . . . . ?
C16 N1 C1 C2 74.7(4) . . . . ?
Co1 N1 C1 C2 -42.0(3) . . . . ?
C6 N2 C2 C3 0.3(5) . . . . ?
Co1 N2 C2 C3 -176.8(3) . . . . ?
C6 N2 C2 C1 178.8(3) . . . . ?
Co1 N2 C2 C1 1.7(4) . . . . ?
N1 C1 C2 N2 28.5(5) . . . . ?
N1 C1 C2 C3 -153.0(3) . . . . ?
N2 C2 C3 C4 1.0(6) . . . . ?
C1 C2 C3 C4 -177.5(4) . . . . ?
C2 C3 C4 C5 -1.3(6) . . . . ?
C3 C4 C5 C6 0.3(6) . . . . ?
C2 N2 C6 C5 -1.2(5) . . . . ?
Co1 N2 C6 C5 175.3(3) . . . . ?
C2 N2 C6 C7 176.2(3) . . . . ?
Co1 N2 C6 C7 -7.3(5) . . . . ?
C4 C5 C6 N2 1.0(6) . . . . ?
C4 C5 C6 C7 -176.4(4) . . . . ?
N2 C6 C7 C8 -61.5(5) . . . . ?
C5 C6 C7 C8 115.9(4) . . . . ?
N2 C6 C7 C12 122.3(4) . . . . ?
C5 C6 C7 C12 -60.3(5) . . . . ?
C12 C7 C8 C9 0.6(5) . . . . ?
C6 C7 C8 C9 -175.7(3) . . . . ?
C7 C8 C9 C10 0.4(6) . . . . ?
C8 C9 C10 C11 -2.0(6) . . . . ?
C8 C9 C10 C13 175.9(3) . . . . ?
C9 C10 C11 C12 2.7(6) . . . . ?
C13 C10 C11 C12 -175.2(3) . . . . ?
C10 C11 C12 C7 -1.8(6) . . . . ?
C8 C7 C12 C11 0.1(5) . . . . ?
C6 C7 C12 C11 176.4(3) . . . . ?
O1 N5 C13 N6 178.5(3) . . . . ?
C14 N5 C13 N6 -7.5(4) . . . . ?
O1 N5 C13 C10 1.7(6) . . . . ?
C14 N5 C13 C10 175.7(4) . . . . ?
O2 N6 C13 N5 174.5(4) . . . . ?
C15 N6 C13 N5 -12.2(5) . . . . ?
O2 N6 C13 C10 -8.6(6) . . . . ?
C15 N6 C13 C10 164.6(4) . . . . ?
C11 C10 C13 N5 137.4(4) . . . . ?
C9 C10 C13 N5 -40.6(6) . . . . ?
C11 C10 C13 N6 -39.0(6) . . . . ?
C9 C10 C13 N6 143.1(4) . . . . ?
O1 N5 C14 C142 -42.0(5) . . . . ?
C13 N5 C14 C142 143.7(4) . . . . ?
O1 N5 C14 C141 77.9(4) . . . . ?
C13 N5 C14 C141 -96.5(4) . . . . ?
O1 N5 C14 C15 -163.1(3) . . . . ?
C13 N5 C14 C15 22.6(4) . . . . ?
O2 N6 C15 C151 -38.7(6) . . . . ?
C13 N6 C15 C151 147.6(4) . . . . ?
O2 N6 C15 C152 80.8(5) . . . . ?
C13 N6 C15 C152 -92.9(4) . . . . ?
O2 N6 C15 C14 -160.9(4) . . . . ?
C13 N6 C15 C14 25.4(4) . . . . ?
N5 C14 C15 N6 -26.4(4) . . . . ?
C142 C14 C15 N6 -144.0(3) . . . . ?
C141 C14 C15 N6 86.9(4) . . . . ?
N5 C14 C15 C151 -144.7(3) . . . . ?
C142 C14 C15 C151 97.7(4) . . . . ?
C141 C14 C15 C151 -31.4(5) . . . . ?
N5 C14 C15 C152 85.7(4) . . . . ?
C142 C14 C15 C152 -31.9(5) . . . . ?
C141 C14 C15 C152 -161.0(3) . . . . ?
C22 N1 C16 C17 80.9(4) . . . . ?
C1 N1 C16 C17 -152.2(3) . . . . ?
Co1 N1 C16 C17 -36.4(4) . . . . ?
C21 N3 C17 C18 1.2(6) . . . . ?
Co1 N3 C17 C18 178.6(3) . . . . ?
C21 N3 C17 C16 179.6(4) . . . . ?
Co1 N3 C17 C16 -3.0(4) . . . . ?
N1 C16 C17 N3 27.6(5) . . . . ?
N1 C16 C17 C18 -154.1(4) . . . . ?
N3 C17 C18 C19 -1.1(7) . . . . ?
C16 C17 C18 C19 -179.3(4) . . . . ?
C17 C18 C19 C20 0.4(8) . . . . ?
C18 C19 C20 C21 0.1(8) . . . . ?
C17 N3 C21 C20 -0.7(6) . . . . ?
Co1 N3 C21 C20 -177.9(3) . . . . ?
C19 C20 C21 N3 0.0(7) . . . . ?
C1 N1 C22 C23 78.7(4) . . . . ?
C16 N1 C22 C23 -153.7(3) . . . . ?
Co1 N1 C22 C23 -36.6(4) . . . . ?
C27 N4 C23 C24 -1.2(6) . . . . ?
Co1 N4 C23 C24 176.1(3) . . . . ?
C27 N4 C23 C22 175.7(4) . . . . ?
Co1 N4 C23 C22 -7.0(4) . . . . ?
N1 C22 C23 N4 30.1(5) . . . . ?
N1 C22 C23 C24 -153.1(4) . . . . ?
N4 C23 C24 C25 1.5(7) . . . . ?
C22 C23 C24 C25 -175.1(4) . . . . ?
C23 C24 C25 C26 -1.2(7) . . . . ?
C24 C25 C26 C27 0.6(7) . . . . ?
C23 N4 C27 C26 0.6(6) . . . . ?
Co1 N4 C27 C26 -176.4(3) . . . . ?
C25 C26 C27 N4 -0.4(7) . . . . ?
C33 N9 C32 C32 1(3) 7_546 . . 7_546 ?
C33 C32 C33 C32 -0.002(4) 7_546 . . 7_546 ?
C32 C32 C33 C33 0.002(5) 7_546 . . 7_546 ?
C33 C32 C33 N9 -1(2) 7_546 . . 7_546 ?
C32 C32 C33 N9 -1(2) 7_546 . . 7_546 ?
